data_4108369
loop_
_publ_author_name
'Stanislav Groysman'
'Jun-Jieh Wang'
'Ranitendranath Tagore'
'Sonny C. Lee'
'Richard H. Holm'

_publ_contact_author_address
;
      Department of Chemistry and Chemical Biology
      Harvard University
      12 Oxford Street
      Cambridge, MA 02138
      USA
;
_publ_contact_author_email holm@chemistry.harvard.edu
_publ_contact_author_fax '617 496-9289'
_publ_contact_author_name 'Richard H. Holm'
_publ_contact_author_phone '617 495-0853'
_publ_section_title
;
 A Biomimetic Approach to Oxidized Sites in the Xanthine Oxidoreductase
 Family: Synthesis and Stereochemistry of Tungsten(VI) Analogue Complexes
;
_journal_name_full 'Journal of the American Chemical Society'
_journal_page_first 12794
_journal_page_last 12807
_journal_paper_doi 10.1021/ja804000k
_journal_volume 130
_journal_year 2008
_chemical_formula_sum 'C22 H42 Cl2 N2 O S4 W'
_chemical_formula_weight 733.57
_chemical_name_systematic
; 
 ? 
;
_space_group_IT_number 61
_symmetry_cell_setting orthorhombic
_symmetry_space_group_name_Hall '-P 2ac 2ab'
_symmetry_space_group_name_H-M 'P b c a'
_atom_sites_solution_hydrogens geom
_atom_sites_solution_primary direct
_atom_sites_solution_secondary difmap
_audit_creation_method SHELXL-97
_cell_angle_alpha 90.00
_cell_angle_beta 90.00
_cell_angle_gamma 90.00
_cell_formula_units_Z 8
_cell_length_a 13.9726(9)
_cell_length_b 14.3223(9)
_cell_length_c 29.797(2)
_cell_measurement_temperature 193(2)
_cell_volume 5963.0(7)
_computing_cell_refinement 'SMART (Bruker, 2001)'
_computing_data_collection 'SMART (Bruker, 2001)'
_computing_data_reduction 'SAINT (Bruker, 2003)'
_computing_molecular_graphics 'SHELXTL (Bruker, 2000)'
_computing_publication_material 'SHELXTL (Bruker, 2000)'
_computing_structure_refinement 'SHELXL-97 (Sheldrick, 1997)'
_computing_structure_solution 'SHELXS-97 (Sheldrick, 1990)'
_diffrn_ambient_temperature 193(2)
_diffrn_measured_fraction_theta_full 0.999
_diffrn_measured_fraction_theta_max 0.999
_diffrn_measurement_device_type 'Bruker Smart APEX CCD'
_diffrn_measurement_method \w
_diffrn_radiation_monochromator graphite
_diffrn_radiation_source 'fine-focus sealed tube'
_diffrn_radiation_type MoK\a
_diffrn_radiation_wavelength 0.71073
_diffrn_reflns_av_R_equivalents 0.0265
_diffrn_reflns_av_sigmaI/netI 0.0176
_diffrn_reflns_limit_h_max 16
_diffrn_reflns_limit_h_min -12
_diffrn_reflns_limit_k_max 17
_diffrn_reflns_limit_k_min -16
_diffrn_reflns_limit_l_max 35
_diffrn_reflns_limit_l_min -35
_diffrn_reflns_number 31618
_diffrn_reflns_theta_full 25.00
_diffrn_reflns_theta_max 25.00
_diffrn_reflns_theta_min 2.45
_exptl_absorpt_coefficient_mu 4.351
_exptl_absorpt_correction_T_max 0.6701
_exptl_absorpt_correction_T_min 0.3552
_exptl_absorpt_correction_type multi-scan
_exptl_absorpt_process_details 'SADABS (Sheldrick, 2002)'
_exptl_crystal_colour red
_exptl_crystal_density_diffrn 1.634
_exptl_crystal_description block
_exptl_crystal_F_000 2944
_exptl_crystal_size_max 0.30
_exptl_crystal_size_mid 0.25
_exptl_crystal_size_min 0.10
_refine_diff_density_max 5.133
_refine_diff_density_min -2.200
_refine_diff_density_rms 0.211
_refine_ls_extinction_method none
_refine_ls_goodness_of_fit_ref 1.083
_refine_ls_hydrogen_treatment constr
_refine_ls_matrix_type full
_refine_ls_number_parameters 284
_refine_ls_number_reflns 5247
_refine_ls_number_restraints 17
_refine_ls_restrained_S_all 1.082
_refine_ls_R_factor_all 0.0919
_refine_ls_R_factor_gt 0.0813
_refine_ls_shift/su_max 0.001
_refine_ls_shift/su_mean 0.000
_refine_ls_structure_factor_coef Fsqd
_refine_ls_weighting_details 'calc w=1/[\s^2^(Fo^2^)+(0.1027P)^2^+90.3130P] where P=(Fo^2^+2Fc^2^)/3'
_refine_ls_weighting_scheme calc
_refine_ls_wR_factor_gt 0.2129
_refine_ls_wR_factor_ref 0.2275
_reflns_number_gt 4432
_reflns_number_total 5247
_reflns_threshold_expression >2sigma(I)
_cod_data_source_file ja804000k_si_001_5.cif
_cod_data_source_block 12
_cod_database_code 4108369

loop_
_symmetry_equiv_pos_as_xyz
'x, y, z'
'-x+1/2, -y, z+1/2'
'-x, y+1/2, -z+1/2'
'x+1/2, -y+1/2, -z'
'-x, -y, -z'
'x-1/2, y, -z-1/2'
'x, -y-1/2, z-1/2'
'-x-1/2, y-1/2, z'

loop_
_atom_site_label
_atom_site_type_symbol
_atom_site_fract_x
_atom_site_fract_y
_atom_site_fract_z
_atom_site_U_iso_or_equiv
_atom_site_adp_type
_atom_site_occupancy
_atom_site_symmetry_multiplicity
_atom_site_calc_flag
_atom_site_refinement_flags
_atom_site_disorder_assembly
_atom_site_disorder_group
W1 W 0.55613(4) 0.13704(4) 0.618219(17) 0.0573(2) Uani 1 1 d . . .
S2 S 0.3863(3) 0.1624(2) 0.63903(11) 0.0569(8) Uani 1 1 d . . .
S1 S 0.5416(3) 0.3077(3) 0.61063(15) 0.0750(10) Uani 1 1 d . . .
Cl1 Cl 0.4767(4) 0.5184(3) 0.5921(2) 0.1082(16) Uani 1 1 d . . .
Cl2 Cl 0.1663(3) 0.2259(3) 0.64157(16) 0.0810(10) Uani 1 1 d . . .
S4 S 0.5289(3) 0.0062(2) 0.65548(14) 0.0705(9) Uani 1 1 d . . .
S3 S 0.7043(4) 0.1700(4) 0.63370(18) 0.0967(14) Uani 1 1 d . . .
O1 O 0.5579(9) 0.1057(9) 0.5625(3) 0.105(5) Uani 1 1 d . . .
N1 N 0.6764(8) 0.4488(7) 0.7319(4) 0.064(3) Uani 1 1 d . . .
C1 C 0.7528(11) 0.3994(10) 0.7056(5) 0.076(4) Uani 1 1 d . . .
H1A H 0.7213 0.3558 0.6845 0.092 Uiso 1 1 calc R . .
H1B H 0.7874 0.4464 0.6874 0.092 Uiso 1 1 calc R . .
C2 C 0.8247(13) 0.3458(12) 0.7323(8) 0.101(6) Uani 1 1 d . . .
H2A H 0.8573 0.3880 0.7531 0.152 Uiso 1 1 calc R . .
H2B H 0.8717 0.3177 0.7120 0.152 Uiso 1 1 calc R . .
H2C H 0.7921 0.2965 0.7492 0.152 Uiso 1 1 calc R . .
C4 C 0.6160(12) 0.5002(11) 0.6982(5) 0.080(4) Uani 1 1 d . . .
H4A H 0.5887 0.4543 0.6769 0.096 Uiso 1 1 calc R . .
H4B H 0.6578 0.5427 0.6809 0.096 Uiso 1 1 calc R . .
C6 C 0.5654(12) 0.3052(11) 0.7321(6) 0.092(5) Uani 1 1 d . . .
H6A H 0.5218 0.3348 0.7106 0.137 Uiso 1 1 calc R . .
H6B H 0.5288 0.2650 0.7524 0.137 Uiso 1 1 calc R . .
H6C H 0.6126 0.2676 0.7158 0.137 Uiso 1 1 calc R . .
C5 C 0.6158(13) 0.3790(10) 0.7586(5) 0.082(5) Uani 1 1 d . . .
H5A H 0.6579 0.3477 0.7807 0.099 Uiso 1 1 calc R . .
H5B H 0.5672 0.4144 0.7757 0.099 Uiso 1 1 calc R . .
C3 C 0.7184(14) 0.5147(10) 0.7666(5) 0.084(5) Uani 1 1 d . . .
H3A H 0.6651 0.5437 0.7835 0.100 Uiso 1 1 calc R . .
H3B H 0.7565 0.4775 0.7881 0.100 Uiso 1 1 calc R . .
C12 C 0.4231(10) 0.3416(9) 0.6149(4) 0.054(3) Uani 1 1 d . . .
C7 C 0.3488(9) 0.2755(8) 0.6266(4) 0.051(3) Uani 1 1 d . . .
C8 C 0.2570(10) 0.3067(9) 0.6290(4) 0.057(3) Uani 1 1 d . . .
C11 C 0.3923(11) 0.4347(9) 0.6081(5) 0.065(3) Uani 1 1 d . . .
C9 C 0.2278(12) 0.3981(9) 0.6222(4) 0.067(4) Uani 1 1 d . . .
H9 H 0.1625 0.4160 0.6246 0.081 Uiso 1 1 calc R . .
C10 C 0.2990(12) 0.4619(9) 0.6117(4) 0.070(4) Uani 1 1 d . . .
H10 H 0.2826 0.5255 0.6069 0.084 Uiso 1 1 calc R . .
C14 C 0.7801(15) 0.5903(11) 0.7486(6) 0.100(6) Uani 1 1 d . . .
H14A H 0.8375 0.5629 0.7350 0.150 Uiso 1 1 calc R . .
H14B H 0.7989 0.6321 0.7731 0.150 Uiso 1 1 calc R . .
H14C H 0.7447 0.6256 0.7258 0.150 Uiso 1 1 calc R . .
C13 C 0.5344(16) 0.5570(15) 0.7183(8) 0.130(9) Uani 1 1 d . . .
H13A H 0.4906 0.5153 0.7344 0.196 Uiso 1 1 calc R . .
H13B H 0.4996 0.5890 0.6943 0.196 Uiso 1 1 calc R . .
H13C H 0.5605 0.6033 0.7393 0.196 Uiso 1 1 calc R . .
N3 N 0.343(2) 0.175(3) 0.4703(11) 0.090(13) Uiso 0.50 1 d PD A 1
C35 C 0.284(3) 0.129(2) 0.4346(14) 0.124(15) Uiso 0.50 1 d PD A 1
C40 C 0.354(6) 0.275(3) 0.4560(19) 0.21(3) Uiso 0.50 1 d PD A 1
C42 C 0.407(4) 0.323(3) 0.4953(16) 0.109(14) Uiso 0.50 1 d PD A 1
C32 C 0.281(3) 0.189(7) 0.5109(17) 0.25(4) Uiso 0.50 1 d PD A 1
C30 C 0.171(3) 0.202(3) 0.5103(14) 0.105(12) Uiso 0.50 1 d PD A 1
C37 C 0.417(3) 0.109(4) 0.4889(15) 0.143(18) Uiso 0.50 1 d PD A 1
C38 C 0.498(3) 0.119(3) 0.4533(12) 0.090(10) Uiso 0.50 1 d PD A 1
C36 C 0.234(3) 0.033(2) 0.4329(12) 0.094(10) Uiso 0.50 1 d PD A 1
N3' N 0.3318(17) 0.1566(17) 0.4782(8) 0.055(8) Uiso 0.50 1 d PD B 2
C41 C 0.372(3) 0.234(2) 0.5064(12) 0.106(11) Uiso 0.50 1 d PD B 2
C72 C 0.373(10) 0.332(5) 0.484(4) 0.29(6) Uiso 0.50 1 d PD B 2
C33 C 0.343(3) 0.084(3) 0.5143(12) 0.120(14) Uiso 0.50 1 d PD B 2
C34 C 0.285(4) 0.000(4) 0.496(2) 0.16(2) Uiso 0.50 1 d PD B 2
C68 C 0.493(4) 0.182(8) 0.442(4) 0.29(5) Uiso 0.50 1 d PD B 2
C39 C 0.386(4) 0.155(4) 0.4347(12) 0.138(17) Uiso 0.50 1 d PD B 2
C31 C 0.229(2) 0.177(4) 0.4661(16) 0.143(17) Uiso 0.50 1 d PD B 2
C60 C 0.188(4) 0.250(6) 0.499(3) 0.26(5) Uiso 0.50 1 d PD B 2

loop_
_atom_site_aniso_label
_atom_site_aniso_U_11
_atom_site_aniso_U_22
_atom_site_aniso_U_33
_atom_site_aniso_U_23
_atom_site_aniso_U_13
_atom_site_aniso_U_12
W1 0.0679(4) 0.0569(4) 0.0471(3) 0.0031(2) 0.0010(2) 0.0119(2)
S2 0.074(2) 0.0365(13) 0.0601(17) 0.0022(12) 0.0032(15) 0.0043(13)
S1 0.074(2) 0.055(2) 0.096(3) 0.0134(18) 0.0109(19) 0.0012(17)
Cl1 0.107(3) 0.056(2) 0.161(5) 0.038(3) 0.012(3) -0.006(2)
Cl2 0.071(2) 0.062(2) 0.110(3) 0.0027(19) 0.007(2) -0.0014(17)
S4 0.072(2) 0.0557(18) 0.084(2) 0.0116(17) 0.0009(18) 0.0068(17)
S3 0.084(3) 0.096(3) 0.110(3) 0.032(3) 0.004(3) 0.003(2)
O1 0.156(12) 0.111(9) 0.047(5) -0.006(6) 0.002(6) 0.065(8)
N1 0.077(7) 0.054(6) 0.062(6) 0.000(5) 0.019(5) 0.005(5)
C1 0.081(9) 0.066(8) 0.082(10) -0.015(7) 0.025(8) -0.001(8)
C2 0.087(12) 0.074(11) 0.143(17) -0.003(11) 0.002(12) -0.003(9)
C4 0.099(11) 0.068(9) 0.073(9) 0.008(7) 0.015(8) 0.007(8)
C6 0.100(12) 0.064(9) 0.111(14) 0.002(9) 0.034(10) -0.015(8)
C5 0.111(13) 0.058(8) 0.078(10) 0.013(7) 0.035(9) 0.005(8)
C3 0.129(14) 0.062(8) 0.061(8) -0.008(7) 0.014(9) 0.005(9)
C12 0.071(8) 0.042(6) 0.049(7) 0.001(5) 0.003(6) 0.001(6)
C7 0.065(7) 0.040(6) 0.047(6) -0.001(5) 0.001(5) 0.012(5)
C8 0.066(8) 0.049(6) 0.056(6) 0.000(5) 0.003(6) 0.003(6)
C11 0.087(10) 0.041(6) 0.068(8) 0.008(6) 0.004(7) -0.003(7)
C9 0.087(10) 0.049(7) 0.067(8) -0.005(6) -0.009(7) 0.010(7)
C10 0.098(11) 0.044(7) 0.067(8) 0.002(6) -0.011(7) 0.019(7)
C14 0.135(16) 0.060(9) 0.105(13) -0.022(9) 0.006(12) -0.019(10)
C13 0.142(18) 0.101(15) 0.15(2) 0.033(14) 0.052(15) 0.052(14)

loop_
_atom_type_symbol
_atom_type_description
_atom_type_scat_dispersion_real
_atom_type_scat_dispersion_imag
_atom_type_scat_source
C C 0.0033 0.0016 'International Tables Vol C Tables 4.2.6.8 and 6.1.1.4'
H H 0.0000 0.0000 'International Tables Vol C Tables 4.2.6.8 and 6.1.1.4'
N N 0.0061 0.0033 'International Tables Vol C Tables 4.2.6.8 and 6.1.1.4'
O O 0.0106 0.0060 'International Tables Vol C Tables 4.2.6.8 and 6.1.1.4'
S S 0.1246 0.1234 'International Tables Vol C Tables 4.2.6.8 and 6.1.1.4'
Cl Cl 0.1484 0.1585 'International Tables Vol C Tables 4.2.6.8 and 6.1.1.4'
W W -0.8490 6.8722 'International Tables Vol C Tables 4.2.6.8 and 6.1.1.4'

loop_
_geom_angle_atom_site_label_1
_geom_angle_atom_site_label_2
_geom_angle_atom_site_label_3
_geom_angle
O1 W1 S3 104.4(5)
O1 W1 S4 105.4(5)
S3 W1 S4 103.96(16)
O1 W1 S1 99.8(4)
S3 W1 S1 83.25(17)
S4 W1 S1 150.82(14)
O1 W1 S2 107.1(4)
S3 W1 S2 145.78(18)
S4 W1 S2 80.45(12)
S1 W1 S2 78.40(11)
C7 S2 W1 111.8(5)
C12 S1 W1 110.6(5)
C4 N1 C1 106.3(11)
C4 N1 C3 111.5(11)
C1 N1 C3 111.9(12)
C4 N1 C5 110.8(12)
C1 N1 C5 110.9(10)
C3 N1 C5 105.5(11)
C2 C1 N1 116.3(14)
N1 C4 C13 114.8(14)
C6 C5 N1 116.5(13)
C14 C3 N1 115.7(12)
C11 C12 C7 115.6(12)
C11 C12 S1 123.0(11)
C7 C12 S1 121.3(9)
C8 C7 C12 118.3(11)
C8 C7 S2 125.3(10)
C12 C7 S2 116.3(9)
C7 C8 C9 125.4(13)
C7 C8 Cl2 118.4(9)
C9 C8 Cl2 116.2(11)
C10 C11 C12 123.2(13)
C10 C11 Cl1 118.0(10)
C12 C11 Cl1 118.7(12)
C10 C9 C8 116.4(14)
C11 C10 C9 121.0(12)
C35 N3 C40 106(3)
C35 N3 C32 108(4)
C40 N3 C32 99(6)
C35 N3 C37 112(4)
C40 N3 C37 129(4)
C32 N3 C37 100(4)
N3 C35 C36 131(4)
N3 C40 C42 105(4)
N3 C32 C30 125(4)
N3 C37 C38 101(3)
C31 N3' C39 106(3)
C31 N3' C41 110(3)
C39 N3' C41 108(3)
C31 N3' C33 114(3)
C39 N3' C33 123(3)
C41 N3' C33 94(3)
N3' C41 C72 116(6)
N3' C33 C34 103(3)
N3' C39 C68 111(6)
N3' C31 C60 109.4(10)

loop_
_geom_bond_atom_site_label_1
_geom_bond_atom_site_label_2
_geom_bond_distance
W1 O1 1.721(10)
W1 S3 2.173(5)
W1 S4 2.212(4)
W1 S1 2.463(4)
W1 S2 2.479(3)
S2 C7 1.743(11)
S1 C12 1.730(14)
Cl1 C11 1.746(14)
Cl2 C8 1.756(14)
N1 C4 1.503(19)
N1 C1 1.502(16)
N1 C3 1.518(19)
N1 C5 1.532(17)
C1 C2 1.49(2)
C4 C13 1.52(2)
C6 C5 1.50(2)
C3 C14 1.48(2)
C12 C11 1.415(17)
C12 C7 1.449(18)
C7 C8 1.360(18)
C8 C9 1.386(18)
C11 C10 1.36(2)
C9 C10 1.39(2)
N3 C35 1.500(10)
N3 C40 1.500(10)
N3 C32 1.504(10)
N3 C37 1.505(10)
C35 C36 1.543(10)
C40 C42 1.551(10)
C32 C30 1.552(10)
C37 C38 1.552(10)
N3' C31 1.503(10)
N3' C39 1.503(10)
N3' C41 1.505(10)
N3' C33 1.506(10)
C41 C72 1.549(10)
C33 C34 1.546(10)
C68 C39 1.549(10)
C31 C60 1.555(10)
